data_7249886
loop_
_publ_author_name
'Antipin, Alexander M.'
'Orlova, Ekaterina I.'
'Smirnova, Ekaterina S.'
'Trukhacheva, Maria P.'
'Sorokin, Timofei A.'
'Sidorova, Ekaterina V.'
'Kharitonova, Elena P.'
'Lyskov, Nikolay V.'
'Novikova, Natalia E.'
'Yapaskurt, Vasiliy O.'
'Sorokina, Natalia I.'
'Alekseeva, Olga A.'
'Voronkova, Valentina I.'

_publ_section_title
;
 Structural features of sodium- and halogen-containing fluorite-like
 rare-earth molybdates.
;
_journal_name_full 'Physical chemistry chemical physics : PCCP'
_journal_paper_doi 10.1039/d4cp03982c
_journal_year 2025
_chemical_formula_sum 'F0 La4.178 Mo3 Na0.822 O16.049'
_chemical_formula_weight 1143.3
_space_group_IT_number 222
_space_group_name_Hall 'P 4 2 3 -1n'
_space_group_name_H-M_alt 'P n -3 n :1'
_symmetry_cell_setting cubic
_symmetry_Int_Tables_number 222
_symmetry_space_group_name_Hall 'P 4 2 3 -1n'
_symmetry_space_group_name_H-M 'P n -3 n :1'
_audit_update_record
;
2024-09-25 deposited with the CCDC.	2025-01-29 downloaded from the CCDC.
;
_cell_angle_alpha 90
_cell_angle_beta 90
_cell_angle_gamma 90
_cell_formula_units_Z 4
_cell_length_a 11.24260(10)
_cell_length_b 11.24260(10)
_cell_length_c 11.24260(10)
_cell_measurement_reflns_used 37944
_cell_measurement_temperature 292.9(3)
_cell_measurement_theta_max 74.1
_cell_measurement_theta_min 4.41
_cell_volume 1421.02(2)
_computing_cell_refinement 'CrysAlisPro 1.171.43.101a (Rigaku OD, 2023)'
_computing_data_collection 'CrysAlisPro system (CCD 39.46 (release 15-03-2018))'
_computing_data_reduction 'CrysAlisPro 1.171.43.101a (Rigaku OD, 2023)'
_diffrn_ambient_temperature 292.9
_diffrn_detector 'CCD plate'
_diffrn_detector_area_resol_mean 16.1745
_diffrn_measured_fraction_theta_full 1
_diffrn_measured_fraction_theta_max 1
_diffrn_measurement_device 'four-circle diffractometer'
_diffrn_measurement_device_type 'Xcalibur, EosS2 with high theta cut'
_diffrn_measurement_method '\w scans'
_diffrn_radiation_monochromator graphite
_diffrn_radiation_probe x-ray
_diffrn_radiation_source 'X-ray tube'
_diffrn_radiation_type 'Mo K\a'
_diffrn_radiation_wavelength 0.71073
_diffrn_reflns_av_R_equivalents 0.0515
_diffrn_reflns_av_unetI/netI 0.0023
_diffrn_reflns_limit_h_max 30
_diffrn_reflns_limit_h_min -29
_diffrn_reflns_limit_k_max 30
_diffrn_reflns_limit_k_min -30
_diffrn_reflns_limit_l_max 26
_diffrn_reflns_limit_l_min -22
_diffrn_reflns_number 71302
_diffrn_reflns_theta_full 27.19
_diffrn_reflns_theta_max 74.34
_diffrn_reflns_theta_min 3.62
_diffrn_source 'fine-focus sealed X-ray tube'
_exptl_absorpt_coefficient_mu 14.857
_exptl_absorpt_correction_T_max 0.213
_exptl_absorpt_correction_T_min 0.059
_exptl_absorpt_correction_type analytical
_exptl_absorpt_process_details
;
CrysAlisPro 1.171.43.101a (Rigaku Oxford Diffraction, 2023)
Analytical numeric absorption correction using a multifaceted crystal
model based on expressions derived by R.C. Clark & J.S. Reid.
(Clark, R. C. & Reid, J. S. (1995). Acta Cryst. A51, 887-897)
Empirical absorption correction using spherical harmonics,
implemented in SCALE3 ABSPACK scaling algorithm.
;
_exptl_crystal_colour yellow
_exptl_crystal_density_diffrn 5.3441
_exptl_crystal_description irregular
_exptl_crystal_F_000 2005
_exptl_crystal_size_max 0.329
_exptl_crystal_size_mid 0.306
_exptl_crystal_size_min 0.226
_refine_diff_density_max 1.95
_refine_diff_density_min -1.63
_refine_ls_extinction_coef 5500(300)
_refine_ls_extinction_method 'B-C type 2 (Becker & Coppens, 1974)'
_refine_ls_goodness_of_fit_gt 1.00
_refine_ls_goodness_of_fit_ref 1.02
_refine_ls_number_constraints 2
_refine_ls_number_parameters 24
_refine_ls_number_reflns 1469
_refine_ls_number_restraints 0
_refine_ls_R_factor_all 0.0256
_refine_ls_R_factor_gt 0.0217
_refine_ls_shift/su_max 0.0468
_refine_ls_shift/su_mean 0.0147
_refine_ls_structure_factor_coef Fsqd
_refine_ls_weighting_details w=1/(\s^2^(I)+0.0049000001I^2^)
_refine_ls_weighting_scheme sigma
_refine_ls_wR_factor_gt 0.0798
_refine_ls_wR_factor_ref 0.0858
_reflns_number_gt 1331
_reflns_number_total 1469
_reflns_threshold_expression I>3\s(I)
_cod_data_source_file d4cp03982c5.cif
_cod_data_source_block I
_cod_depositor_comments
;
The following automatic conversions were performed:

data item '_diffrn_radiation_probe' value 'X-ray' was changed to
'x-ray' in accordance with the
/home/data/users/saulius/crontab/automatic-downloads/rss-feeds/RSC/lib/dictionaries/cif_core.dic
dictionary named 'cif_core.dic' version 2.4.2 last updated on
2011-04-26.

Automatic conversion script
Id: cif_fix_values 8170 2020-07-09 18:12:32Z antanas 
;
_cod_original_sg_symbol_Hall '-P 4a;2bc;3'
_cod_original_sg_symbol_H-M 'P n -3 n'
_cod_database_code 7249886

loop_
_space_group_symop_id
_space_group_symop_operation_xyz
1 x,y,z
2 -x,-y,z
3 -x,y,-z
4 x,-y,-z
5 z,x,y
6 z,-x,-y
7 -z,-x,y
8 -z,x,-y
9 y,z,x
10 -y,z,-x
11 y,-z,-x
12 -y,-z,x
13 y,x,-z
14 -y,-x,-z
15 y,-x,z
16 -y,x,z
17 x,z,-y
18 -x,z,y
19 -x,-z,-y
20 x,-z,y
21 z,y,-x
22 z,-y,x
23 -z,y,x
24 -z,-y,-x
25 -x+1/2,-y+1/2,-z+1/2
26 x+1/2,y+1/2,-z+1/2
27 x+1/2,-y+1/2,z+1/2
28 -x+1/2,y+1/2,z+1/2
29 -z+1/2,-x+1/2,-y+1/2
30 -z+1/2,x+1/2,y+1/2
31 z+1/2,x+1/2,-y+1/2
32 z+1/2,-x+1/2,y+1/2
33 -y+1/2,-z+1/2,-x+1/2
34 y+1/2,-z+1/2,x+1/2
35 -y+1/2,z+1/2,x+1/2
36 y+1/2,z+1/2,-x+1/2
37 -y+1/2,-x+1/2,z+1/2
38 y+1/2,x+1/2,z+1/2
39 -y+1/2,x+1/2,-z+1/2
40 y+1/2,-x+1/2,-z+1/2
41 -x+1/2,-z+1/2,y+1/2
42 x+1/2,-z+1/2,-y+1/2
43 x+1/2,z+1/2,y+1/2
44 -x+1/2,z+1/2,-y+1/2
45 -z+1/2,-y+1/2,x+1/2
46 -z+1/2,y+1/2,-x+1/2
47 z+1/2,-y+1/2,-x+1/2
48 z+1/2,y+1/2,x+1/2

loop_
_atom_site_label
_atom_site_type_symbol
_atom_site_fract_x
_atom_site_fract_y
_atom_site_fract_z
_atom_site_adp_type
_atom_site_U_iso_or_equiv
_atom_site_site_symmetry_multiplicity
_atom_site_occupancy
_atom_site_calc_flag
_atom_site_refinement_flags
_atom_site_disorder_assembly
_atom_site_disorder_group
La1 La 0.241950(16) 0 0 Uani 0.00986(2) 12 1 d . . .
La2 La 0.25 0.25 0.25 Uani 0.00917(2) 8 0.5870(13) d . . .
Na1 Na 0.25 0.25 0.25 Uani 0.00917(2) 8 0.4130(13) d . . .
Mo1 Mo 0.25 0 0.5 Uani 0.00922(2) 12 1 d . . .
O1 O 0.13031(8) 0.13031(8) 0.13031(8) Uani 0.01365(9) 16 1 d . . .
O2 O 0.33435(10) 0.42637(11) 0.11228(12) Uani 0.01579(18) 48 1 d . . .
O3 O 0 0 0 Uani 0.016(4) 2 0.09(2) d . . .

loop_
_atom_site_aniso_label
_atom_site_aniso_type_symbol
_atom_site_aniso_U_11
_atom_site_aniso_U_22
_atom_site_aniso_U_33
_atom_site_aniso_U_12
_atom_site_aniso_U_13
_atom_site_aniso_U_23
La1 La 0.01000(4) 0.00979(3) 0.00979(3) 0 0 0
La2 La 0.00917(4) 0.00917(4) 0.00917(4) -0.000995(18) -0.000995(18) -0.000995(18)
Na1 Na 0.00917(4) 0.00917(4) 0.00917(4) -0.000995(18) -0.000995(18) -0.000995(18)
Mo1 Mo 0.01007(5) 0.00879(4) 0.00879(4) 0 0 0
O1 O 0.01365(15) 0.01365(15) 0.01365(15) 0.00252(17) 0.00252(17) 0.00252(17)
O2 O 0.0150(3) 0.0155(3) 0.0169(3) 0.0008(3) -0.0047(3) -0.0010(3)
O3 O 0.016(7) 0.016(7) 0.016(7) 0 0 0

loop_
_atom_type_symbol
_atom_type_scat_dispersion_real
_atom_type_scat_dispersion_imag
_atom_type_scat_source
F 0.0171 0.0103 'International Tables Vol C tables 4.2.6.8 and 6.1.1.1'
La -0.2871 2.4523 'International Tables Vol C tables 4.2.6.8 and 6.1.1.1'
Mo -1.6832 0.6857 'International Tables Vol C tables 4.2.6.8 and 6.1.1.1'
Na 0.0362 0.0249 'International Tables Vol C tables 4.2.6.8 and 6.1.1.1'
O 0.0106 0.0060 'International Tables Vol C tables 4.2.6.8 and 6.1.1.1'

loop_
_exptl_crystal_face_index_h
_exptl_crystal_face_index_k
_exptl_crystal_face_index_l
_exptl_crystal_face_perp_dist
? ? ? ?

loop_
_geom_angle_atom_site_label_1
_geom_angle_atom_site_label_2
_geom_angle_atom_site_label_3
_geom_angle_site_symmetry_1
_geom_angle_site_symmetry_2
_geom_angle_site_symmetry_3
_geom_angle
_geom_angle_publ_flag
La1 La1 La1 5_555 . 6_555 90.000(5) ?
La1 La1 La1 5_555 . 9_555 60.000(3) ?
La1 La1 La1 5_555 . 10_555 60.000(3) ?
La1 La1 Na1 5_555 . . 61.0678(16) ?
La1 La1 Na1 5_555 . 4_555 121.062(3) ?
La1 La1 Na1 5_555 . 13_555 61.0678(16) ?
La1 La1 Na1 5_555 . 15_555 121.062(3) ?
La1 La1 O1 5_555 . . 37.44(2) ?
La1 La1 O1 5_555 . 4_555 93.51(2) ?
La1 La1 O1 5_555 . 13_555 37.44(2) ?
La1 La1 O1 5_555 . 15_555 93.51(2) ?
La1 La1 La1 6_555 . 9_555 60.000(3) ?
La1 La1 La1 6_555 . 10_555 60.000(3) ?
La1 La1 Na1 6_555 . . 121.062(3) ?
La1 La1 Na1 6_555 . 4_555 61.0678(16) ?
La1 La1 Na1 6_555 . 13_555 121.062(3) ?
La1 La1 Na1 6_555 . 15_555 61.0678(16) ?
La1 La1 O1 6_555 . . 93.51(2) ?
La1 La1 O1 6_555 . 4_555 37.44(2) ?
La1 La1 O1 6_555 . 13_555 93.51(2) ?
La1 La1 O1 6_555 . 15_555 37.44(2) ?
La1 La1 La1 9_555 . 10_555 90.000(5) ?
La1 La1 Na1 9_555 . . 61.0678(16) ?
La1 La1 Na1 9_555 . 4_555 121.062(3) ?
La1 La1 Na1 9_555 . 13_555 121.062(3) ?
La1 La1 Na1 9_555 . 15_555 61.0678(16) ?
La1 La1 O1 9_555 . . 37.44(2) ?
La1 La1 O1 9_555 . 4_555 93.51(2) ?
La1 La1 O1 9_555 . 13_555 93.51(2) ?
La1 La1 O1 9_555 . 15_555 37.44(2) ?
La1 La1 Na1 10_555 . . 121.062(3) ?
La1 La1 Na1 10_555 . 4_555 61.0678(16) ?
La1 La1 Na1 10_555 . 13_555 61.0678(16) ?
La1 La1 Na1 10_555 . 15_555 121.062(3) ?
La1 La1 O1 10_555 . . 93.51(2) ?
La1 La1 O1 10_555 . 4_555 37.44(2) ?
La1 La1 O1 10_555 . 13_555 37.44(2) ?
La1 La1 O1 10_555 . 15_555 93.51(2) ?
Na1 La1 Na1 . . 4_555 177.391(5) ?
Na1 La1 Na1 . . 13_555 89.9703(7) ?
Na1 La1 Na1 . . 15_555 89.9703(7) ?
Na1 La1 O1 . . . 32.51(2) ?
Na1 La1 O1 . . 4_555 150.10(2) ?
Na1 La1 O1 . . 13_555 90.68(2) ?
Na1 La1 O1 . . 15_555 90.68(2) ?
Na1 La1 Na1 4_555 . 13_555 89.9703(7) ?
Na1 La1 Na1 4_555 . 15_555 89.9703(7) ?
Na1 La1 O1 4_555 . . 150.10(2) ?
Na1 La1 O1 4_555 . 4_555 32.51(2) ?
Na1 La1 O1 4_555 . 13_555 90.68(2) ?
Na1 La1 O1 4_555 . 15_555 90.68(2) ?
Na1 La1 Na1 13_555 . 15_555 177.391(5) ?
Na1 La1 O1 13_555 . . 90.68(2) ?
Na1 La1 O1 13_555 . 4_555 90.68(2) ?
Na1 La1 O1 13_555 . 13_555 32.51(2) ?
Na1 La1 O1 13_555 . 15_555 150.10(2) ?
Na1 La1 O1 15_555 . . 90.68(2) ?
Na1 La1 O1 15_555 . 4_555 90.68(2) ?
Na1 La1 O1 15_555 . 13_555 150.10(2) ?
Na1 La1 O1 15_555 . 15_555 32.51(2) ?
O1 La1 O1 . . 4_555 117.58(3) ?
O1 La1 O1 . . 13_555 74.43(3) ?
O1 La1 O1 . . 15_555 74.43(3) ?
O1 La1 O1 4_555 . 13_555 74.43(3) ?
O1 La1 O1 4_555 . 15_555 74.43(3) ?
O1 La1 O1 13_555 . 15_555 117.58(3) ?
Na1 La2 O1 . . . 0 ?
Na1 La2 O1 . . 25_555 0 ?
O1 La2 O1 . . 25_555 180 ?
La1 Na1 La1 . . 5_555 57.864(3) ?
La1 Na1 La1 . . 9_555 57.864(3) ?
La1 Na1 La1 . . 25_555 180 ?
La1 Na1 La1 . . 29_555 122.136(3) ?
La1 Na1 La1 . . 33_555 122.136(3) ?
La1 Na1 La2 . . . 0 ?
La1 Na1 O1 . . . 33.96(2) ?
La1 Na1 O1 . . 25_555 146.04(2) ?
La1 Na1 La1 5_555 . 9_555 57.864(3) ?
La1 Na1 La1 5_555 . 25_555 122.136(3) ?
La1 Na1 La1 5_555 . 29_555 180 ?
La1 Na1 La1 5_555 . 33_555 122.136(3) ?
La1 Na1 La2 5_555 . . 0 ?
La1 Na1 O1 5_555 . . 33.96(2) ?
La1 Na1 O1 5_555 . 25_555 146.04(2) ?
La1 Na1 La1 9_555 . 25_555 122.136(3) ?
La1 Na1 La1 9_555 . 29_555 122.136(3) ?
La1 Na1 La1 9_555 . 33_555 180 ?
La1 Na1 La2 9_555 . . 0 ?
La1 Na1 O1 9_555 . . 33.96(2) ?
La1 Na1 O1 9_555 . 25_555 146.04(2) ?
La1 Na1 La1 25_555 . 29_555 57.864(3) ?
La1 Na1 La1 25_555 . 33_555 57.864(3) ?
La1 Na1 La2 25_555 . . 0 ?
La1 Na1 O1 25_555 . . 146.04(2) ?
La1 Na1 O1 25_555 . 25_555 33.96(2) ?
La1 Na1 La1 29_555 . 33_555 57.864(3) ?
La1 Na1 La2 29_555 . . 0 ?
La1 Na1 O1 29_555 . . 146.04(2) ?
La1 Na1 O1 29_555 . 25_555 33.96(2) ?
La1 Na1 La2 33_555 . . 0 ?
La1 Na1 O1 33_555 . . 146.04(2) ?
La1 Na1 O1 33_555 . 25_555 33.96(2) ?
La2 Na1 O1 . . . 0 ?
La2 Na1 O1 . . 25_555 0 ?
O1 Na1 O1 . . 25_555 180 ?
O2 Mo1 O2 17_556 . 20_555 115.73(5) ?
O2 Mo1 O2 17_556 . 25_555 106.44(6) ?
O2 Mo1 O2 17_556 . 28_545 106.44(6) ?
O2 Mo1 O2 20_555 . 25_555 106.44(6) ?
O2 Mo1 O2 20_555 . 28_545 106.44(6) ?
O2 Mo1 O2 25_555 . 28_545 115.73(5) ?
La1 O1 La1 . . 5_555 105.13(3) ?
La1 O1 La1 . . 9_555 105.13(3) ?
La1 O1 La2 . . . 113.53(4) ?
La1 O1 Na1 . . . 113.53(4) ?
La1 O1 La1 5_555 . 9_555 105.13(3) ?
La1 O1 La2 5_555 . . 113.53(4) ?
La1 O1 Na1 5_555 . . 113.53(4) ?
La1 O1 La2 9_555 . . 113.53(4) ?
La1 O1 Na1 9_555 . . 113.53(4) ?
La2 O1 Na1 . . . 0 ?

loop_
_geom_bond_atom_site_label_1
_geom_bond_atom_site_label_2
_geom_bond_site_symmetry_1
_geom_bond_site_symmetry_2
_geom_bond_distance
_geom_bond_publ_flag
La1 La1 . 5_555 3.84687(19) ?
La1 La1 . 6_555 3.84687(19) ?
La1 La1 . 9_555 3.84687(19) ?
La1 La1 . 10_555 3.84687(19) ?
La1 Na1 . . 3.97589(5) ?
La1 Na1 . 4_555 3.97589(5) ?
La1 Na1 . 13_555 3.97589(5) ?
La1 Na1 . 15_555 3.97589(5) ?
La1 O1 . . 2.4224(9) ?
La1 O1 . 4_555 2.4224(9) ?
La1 O1 . 13_555 2.4224(9) ?
La1 O1 . 15_555 2.4224(9) ?
La2 Na1 . . 0 ?
La2 O1 . . 2.3307(9) ?
La2 O1 . 25_555 2.3307(9) ?
Na1 O1 . . 2.3307(9) ?
Na1 O1 . 25_555 2.3307(9) ?
Mo1 O2 . 17_556 1.7827(13) ?
Mo1 O2 . 20_555 1.7827(13) ?
Mo1 O2 . 25_555 1.7827(13) ?
Mo1 O2 . 28_545 1.7827(13) ?

loop_
_geom_hbond_atom_site_label_D
_geom_hbond_atom_site_label_H
_geom_hbond_atom_site_label_A
_geom_hbond_site_symmetry_D
_geom_hbond_site_symmetry_H
_geom_hbond_site_symmetry_A
_geom_hbond_distance_DH
_geom_hbond_distance_HA
_geom_hbond_distance_DA
_geom_hbond_angle_DHA
_geom_hbond_publ_flag
? ? ? ? ? ? ? ? ? ? ?

loop_
_geom_torsion_atom_site_label_1
_geom_torsion_atom_site_label_2
_geom_torsion_atom_site_label_3
_geom_torsion_atom_site_label_4
_geom_torsion_site_symmetry_1
_geom_torsion_site_symmetry_2
_geom_torsion_site_symmetry_3
_geom_torsion_site_symmetry_4
_geom_torsion
_geom_torsion_publ_flag
? ? ? ? ? ? ? ? ? ?

loop_
_restr_angle_atom_site_label_1
_restr_angle_site_symmetry_1
_restr_angle_atom_site_label_2
_restr_angle_site_symmetry_2
_restr_angle_atom_site_label_3
_restr_angle_site_symmetry_3
_restr_angle_target
_restr_angle_target_weight_param
? ? ? ? ? ? ? ?

loop_
_restr_distance_atom_site_label_1
_restr_distance_site_symmetry_1
_restr_distance_atom_site_label_2
_restr_distance_site_symmetry_2
_restr_distance_target
_restr_distance_target_weight_param
? ? ? ? ? ?

loop_
_restr_equal_angle_atom_site_label_1
_restr_equal_angle_site_symmetry_1
_restr_equal_angle_atom_site_label_2
_restr_equal_angle_site_symmetry_2
_restr_equal_angle_atom_site_label_3
_restr_equal_angle_site_symmetry_3
_restr_equal_angle_class_class_id
_restr_equal_angle_class_target_weight_param
? ? ? ? ? ? ? ?

loop_
_restr_equal_distance_atom_site_label_1
_restr_equal_distance_site_symmetry_1
_restr_equal_distance_atom_site_label_2
_restr_equal_distance_site_symmetry_2
_restr_equal_distance_class_class_id
_restr_equal_distance_class_target_weight_param
? ? ? ? ? ?

loop_
_restr_equal_torsion_atom_site_label_1
_restr_equal_torsion_site_symmetry_1
_restr_equal_torsion_atom_site_label_2
_restr_equal_torsion_site_symmetry_2
_restr_equal_torsion_atom_site_label_3
_restr_equal_torsion_site_symmetry_3
_restr_equal_torsion_atom_site_label_4
_restr_equal_torsion_site_symmetry_4
_restr_equal_torsion_class_class_id
_restr_equal_torsion_class_target_weight_param
? ? ? ? ? ? ? ? ? ?

loop_
_restr_torsion_atom_site_label_1
_restr_torsion_site_symmetry_1
_restr_torsion_atom_site_label_2
_restr_torsion_site_symmetry_2
_restr_torsion_atom_site_label_3
_restr_torsion_site_symmetry_3
_restr_torsion_atom_site_label_4
_restr_torsion_site_symmetry_4
_restr_torsion_angle_target
_restr_torsion_weight_param
? ? ? ? ? ? ? ? ? ?

loop_
_twin_individual_id
_twin_individual_mass_fraction_refined
_twin_individual_twin_matrix_11
_twin_individual_twin_matrix_12
_twin_individual_twin_matrix_13
_twin_individual_twin_matrix_21
_twin_individual_twin_matrix_22
_twin_individual_twin_matrix_23
_twin_individual_twin_matrix_31
_twin_individual_twin_matrix_32
_twin_individual_twin_matrix_33
? ? ? ? ? ? ? ? ? ? ?

loop_
_jana_atom_site_adp_c_label
_jana_atom_site_adp_c_type_symbol
_jana_atom_site_adp_c_111
_jana_atom_site_adp_c_112
_jana_atom_site_adp_c_113
_jana_atom_site_adp_c_122
_jana_atom_site_adp_c_123
_jana_atom_site_adp_c_133
_jana_atom_site_adp_c_222
_jana_atom_site_adp_c_223
_jana_atom_site_adp_c_233
_jana_atom_site_adp_c_333
? ? ? ? ? ? ? ? ? ? ? ?

loop_
_jana_atom_site_adp_d_label
_jana_atom_site_adp_d_type_symbol
_jana_atom_site_adp_d_1111
_jana_atom_site_adp_d_1112
_jana_atom_site_adp_d_1113
_jana_atom_site_adp_d_1122
_jana_atom_site_adp_d_1123
_jana_atom_site_adp_d_1133
_jana_atom_site_adp_d_1222
_jana_atom_site_adp_d_1223
_jana_atom_site_adp_d_1233
_jana_atom_site_adp_d_1333
_jana_atom_site_adp_d_2222
_jana_atom_site_adp_d_2223
_jana_atom_site_adp_d_2233
_jana_atom_site_adp_d_2333
_jana_atom_site_adp_d_3333
? ? ? ? ? ? ? ? ? ? ? ? ? ? ? ? ?

loop_
_jana_atom_site_adp_e_label
_jana_atom_site_adp_e_type_symbol
_jana_atom_site_adp_e_11111
_jana_atom_site_adp_e_11112
_jana_atom_site_adp_e_11113
_jana_atom_site_adp_e_11122
_jana_atom_site_adp_e_11123
_jana_atom_site_adp_e_11133
_jana_atom_site_adp_e_11222
_jana_atom_site_adp_e_11223
_jana_atom_site_adp_e_11233
_jana_atom_site_adp_e_11333
_jana_atom_site_adp_e_12222
_jana_atom_site_adp_e_12223
_jana_atom_site_adp_e_12233
_jana_atom_site_adp_e_12333
_jana_atom_site_adp_e_13333
_jana_atom_site_adp_e_22222
_jana_atom_site_adp_e_22223
_jana_atom_site_adp_e_22233
_jana_atom_site_adp_e_22333
_jana_atom_site_adp_e_23333
_jana_atom_site_adp_e_33333
? ? ? ? ? ? ? ? ? ? ? ? ? ? ? ? ? ? ? ? ? ? ?

loop_
_jana_atom_site_adp_f_label
_jana_atom_site_adp_f_type_symbol
_jana_atom_site_adp_f_111111
_jana_atom_site_adp_f_111112
_jana_atom_site_adp_f_111113
_jana_atom_site_adp_f_111122
_jana_atom_site_adp_f_111123
_jana_atom_site_adp_f_111133
_jana_atom_site_adp_f_111222
_jana_atom_site_adp_f_111223
_jana_atom_site_adp_f_111233
_jana_atom_site_adp_f_111333
_jana_atom_site_adp_f_112222
_jana_atom_site_adp_f_112223
_jana_atom_site_adp_f_112233
_jana_atom_site_adp_f_112333
_jana_atom_site_adp_f_113333
_jana_atom_site_adp_f_122222
_jana_atom_site_adp_f_122223
_jana_atom_site_adp_f_122233
_jana_atom_site_adp_f_122333
_jana_atom_site_adp_f_123333
_jana_atom_site_adp_f_133333
_jana_atom_site_adp_f_222222
_jana_atom_site_adp_f_222223
_jana_atom_site_adp_f_222233
_jana_atom_site_adp_f_222333
_jana_atom_site_adp_f_223333
_jana_atom_site_adp_f_233333
_jana_atom_site_adp_f_333333
? ? ? ? ? ? ? ? ? ? ? ? ? ? ? ? ? ? ? ? ? ? ? ? ? ? ? ? ? ?
